data_7209602
loop_
_publ_author_name
'Zheng, Baishu'
'Liu, Heting'
'Wang, Zhaoxu'
'Yu, Xianyong'
'Yi, Pinggui'
'Bai, Junfeng'

_publ_section_title
;
 Porous NbO-type metal--organic framework with inserted acylamide groups
 exhibiting highly selective CO2 capture
;
_journal_issue 18
_journal_name_full CrystEngComm
_journal_page_first 3517
_journal_paper_doi 10.1039/c3ce26177h
_journal_volume 15
_journal_year 2013
_chemical_formula_sum 'C24 H12 Cu2 N2 O12'
_chemical_formula_weight 647.44
_chemical_name_systematic
;
?
;
_space_group_IT_number 166
_symmetry_cell_setting rhombohedral
_symmetry_space_group_name_Hall '-P 3* 2'
_symmetry_space_group_name_H-M 'R -3 m :R'
_atom_sites_solution_hydrogens geom
_atom_sites_solution_primary direct
_atom_sites_solution_secondary difmap
_audit_creation_method SHELXL-97
_cell_angle_alpha 54.956(4)
_cell_angle_beta 54.956(4)
_cell_angle_gamma 54.956(4)
_cell_formula_units_Z 3
_cell_length_a 20.3883(13)
_cell_length_b 20.3883(13)
_cell_length_c 20.3883(13)
_cell_measurement_reflns_used 9616
_cell_measurement_temperature 298(2)
_cell_measurement_theta_max 51.915
_cell_measurement_theta_min 4.329
_cell_volume 5289.3(7)
_computing_cell_refinement 'SAINT (Bruker, 2008)'
_computing_data_collection 'APEX2 (Bruker, 2008)'
_computing_data_reduction 'SAINT (Bruker, 2008)'
_computing_publication_material 'SHELXL-97 (Sheldrick, 1997)'
_computing_structure_refinement 'SHELXL-97 (Sheldrick, 1997)'
_computing_structure_solution 'SHELXS-97 (Sheldrick, 1990)'
_diffrn_ambient_temperature 298(2)
_diffrn_measured_fraction_theta_full 0.994
_diffrn_measured_fraction_theta_max 0.994
_diffrn_measurement_device_type 'BRUKER SMART APEXII CCD'
_diffrn_measurement_method 'omega scans'
_diffrn_radiation_monochromator graphite
_diffrn_radiation_source 'fine-focus sealed tube'
_diffrn_radiation_type MoK\a
_diffrn_radiation_wavelength 0.71073
_diffrn_reflns_av_R_equivalents 0.0279
_diffrn_reflns_av_sigmaI/netI 0.0174
_diffrn_reflns_limit_h_max 24
_diffrn_reflns_limit_h_min -21
_diffrn_reflns_limit_k_max 23
_diffrn_reflns_limit_k_min -24
_diffrn_reflns_limit_l_max 24
_diffrn_reflns_limit_l_min -24
_diffrn_reflns_number 26724
_diffrn_reflns_theta_full 25.30
_diffrn_reflns_theta_max 25.30
_diffrn_reflns_theta_min 2.01
_exptl_absorpt_coefficient_mu 0.628
_exptl_absorpt_correction_T_max 0.8794
_exptl_absorpt_correction_T_min 0.8291
_exptl_absorpt_correction_type multi-scan
_exptl_absorpt_process_details 'SADABS-2007/4; (Bruker, 2007)'
_exptl_crystal_colour blue
_exptl_crystal_density_diffrn 0.610
_exptl_crystal_density_method 'not measured'
_exptl_crystal_description polyhedra
_exptl_crystal_F_000 972
_exptl_crystal_size_max 0.31
_exptl_crystal_size_mid 0.25
_exptl_crystal_size_min 0.21
_refine_diff_density_max 0.520
_refine_diff_density_min -0.655
_refine_diff_density_rms 0.069
_refine_ls_extinction_method none
_refine_ls_goodness_of_fit_ref 1.054
_refine_ls_hydrogen_treatment constr
_refine_ls_matrix_type full
_refine_ls_number_parameters 95
_refine_ls_number_reflns 3527
_refine_ls_number_restraints 8
_refine_ls_restrained_S_all 1.080
_refine_ls_R_factor_all 0.0578
_refine_ls_R_factor_gt 0.0522
_refine_ls_shift/su_max 0.001
_refine_ls_shift/su_mean 0.000
_refine_ls_structure_factor_coef Fsqd
_refine_ls_weighting_details 'calc w=1/[\s^2^(Fo^2^)+(0.1000P)^2^+2.0000P] where P=(Fo^2^+2Fc^2^)/3'
_refine_ls_weighting_scheme calc
_refine_ls_wR_factor_gt 0.1537
_refine_ls_wR_factor_ref 0.1571
_reflns_number_gt 2961
_reflns_number_total 3527
_reflns_threshold_expression >2sigma(I)
_cod_data_source_file c3ce26177h.txt
_cod_data_source_block HNUST_1
_cod_original_cell_volume 5289.3(6)
_cod_original_sg_symbol_H-M R-3m
_cod_database_code 7209602

loop_
_symmetry_equiv_pos_as_xyz
'x, y, z'
'y, z, x'
'-x, -z, -y'
'z, x, y'
'-z, -y, -x'
'-y, -x, -z'
'-x, -y, -z'
'-y, -z, -x'
'x, z, y'
'-z, -x, -y'
'z, y, x'
'y, x, z'

loop_
_atom_site_label
_atom_site_type_symbol
_atom_site_fract_x
_atom_site_fract_y
_atom_site_fract_z
_atom_site_U_iso_or_equiv
_atom_site_adp_type
_atom_site_occupancy
_atom_site_symmetry_multiplicity
_atom_site_calc_flag
_atom_site_refinement_flags
Cu1 Cu 0.498462(14) 0.06642(2) -0.501538(14) 0.04176(19) Uani 1 2 d S
O1 O 0.37522(12) 0.11441(12) -0.47982(14) 0.0581(5) Uani 1 1 d .
O2 O 0.47543(15) -0.00115(12) -0.37794(12) 0.0610(5) Uani 1 1 d .
O3 O 0.50152(15) 0.1682(2) -0.49848(15) 0.0938(12) Uani 1 2 d S
C1 C 0.34154(18) 0.07522(16) -0.47457(18) 0.0506(6) Uani 1 1 d .
C2 C 0.25012(18) 0.12234(17) -0.4695(2) 0.0570(7) Uani 1 1 d .
C3 C 0.2113(2) 0.0846(2) -0.4686(3) 0.0767(10) Uani 1 1 d .
H3 H 0.2405 0.0282 -0.4666 0.092 Uiso 1 1 calc R
C4 C 0.20536(15) 0.20536(15) -0.4685(3) 0.0548(9) Uani 1 2 d S
H4 H 0.2306 0.2306 -0.4671 0.066 Uiso 1 2 calc SR
C5 C 0.1291(2) 0.1291(2) -0.4706(4) 0.0863(17) Uani 1 2 d S
N1 N 0.09109(19) 0.09109(19) -0.4734(4) 0.126(2) Uani 1 2 d SD
H1N H 0.1294 0.0464 -0.4867 0.151 Uiso 0.25 1 d PR
H2N H 0.1143 0.0362 -0.4532 0.151 Uiso 0.25 1 d PR
C111 C 0.0361(7) 0.1127(8) -0.4964(3) 0.091(5) Uiso 0.25 1 d PD
C112 C 0.0188(9) 0.1031(6) -0.4626(6) 0.084(4) Uiso 0.25 1 d PD
O11 O -0.0528(13) 0.1619(11) -0.4255(11) 0.163(7) Uiso 0.25 1 d PD
O12 O -0.0166(6) 0.1875(5) -0.5007(3) 0.140(5) Uiso 0.25 1 d PD
C12 C 0.0307(6) 0.0580(5) -0.5169(3) 0.086(4) Uiso 0.25 1 d PRD
C13 C -0.0477(6) 0.0919(5) -0.5238(3) 0.166 Uiso 0.25 1 d PR
H13 H -0.0869 0.1459 -0.5210 0.199 Uiso 0.25 1 calc PR
C14 C -0.0675(6) 0.0449(5) -0.5350(3) 0.125 Uiso 0.25 1 d PR
H14 H -0.1200 0.0676 -0.5397 0.150 Uiso 0.25 1 calc PR
C15 C -0.0090(6) -0.0358(5) -0.5393(3) 0.098(4) Uiso 0.25 1 d PRD
C16 C 0.0694(6) -0.0697(5) -0.5324(3) 0.132 Uiso 0.25 1 d PR
H16 H 0.1086 -0.1237 -0.5352 0.158 Uiso 0.25 1 calc PR
C17 C 0.0893(6) -0.0227(5) -0.5212(3) 0.164(10) Uiso 0.25 1 d PR
H17 H 0.1417 -0.0454 -0.5165 0.196 Uiso 0.25 1 calc PR

loop_
_atom_site_aniso_label
_atom_site_aniso_U_11
_atom_site_aniso_U_22
_atom_site_aniso_U_33
_atom_site_aniso_U_23
_atom_site_aniso_U_13
_atom_site_aniso_U_12
Cu1 0.0530(2) 0.0293(2) 0.0530(2) -0.01228(11) -0.0298(2) -0.01228(11)
O1 0.0520(11) 0.0482(10) 0.0870(14) -0.0306(10) -0.0346(10) -0.0096(8)
O2 0.0911(15) 0.0448(10) 0.0565(11) -0.0095(9) -0.0372(10) -0.0281(10)
O3 0.123(2) 0.068(2) 0.123(2) -0.0443(13) -0.043(2) -0.0443(13)
C1 0.0537(15) 0.0429(14) 0.0605(16) -0.0173(12) -0.0293(13) -0.0134(12)
C2 0.0544(16) 0.0455(14) 0.0788(19) -0.0243(13) -0.0333(14) -0.0116(12)
C3 0.0644(19) 0.0574(18) 0.134(3) -0.050(2) -0.048(2) -0.0077(15)
C4 0.0531(14) 0.0531(14) 0.071(3) -0.0273(12) -0.0273(12) -0.0169(17)
C5 0.0669(18) 0.0669(18) 0.163(5) -0.060(2) -0.060(2) -0.007(2)
N1 0.095(2) 0.095(2) 0.257(8) -0.095(3) -0.095(3) -0.009(3)

loop_
_atom_type_symbol
_atom_type_description
_atom_type_scat_dispersion_real
_atom_type_scat_dispersion_imag
_atom_type_scat_source
C C 0.0033 0.0016 'International Tables Vol C Tables 4.2.6.8 and 6.1.1.4'
H H 0.0000 0.0000 'International Tables Vol C Tables 4.2.6.8 and 6.1.1.4'
N N 0.0061 0.0033 'International Tables Vol C Tables 4.2.6.8 and 6.1.1.4'
O O 0.0106 0.0060 'International Tables Vol C Tables 4.2.6.8 and 6.1.1.4'
Cu Cu 0.3201 1.2651 'International Tables Vol C Tables 4.2.6.8 and 6.1.1.4'

loop_
_geom_angle_atom_site_label_1
_geom_angle_atom_site_label_2
_geom_angle_atom_site_label_3
_geom_angle
_geom_angle_site_symmetry_1
_geom_angle_site_symmetry_3
O1 Cu1 O1 87.86(12) 11_654 .
O1 Cu1 O2 90.27(9) 11_654 11_654
O1 Cu1 O2 168.01(7) . 11_654
O1 Cu1 O2 168.01(7) 11_654 .
O1 Cu1 O2 90.27(9) . .
O2 Cu1 O2 89.10(13) 11_654 .
O1 Cu1 O3 97.75(9) 11_654 .
O1 Cu1 O3 97.75(9) . .
O2 Cu1 O3 94.24(9) 11_654 .
O2 Cu1 O3 94.24(9) . .
O1 Cu1 Cu1 85.18(5) 11_654 7_654
O1 Cu1 Cu1 85.18(5) . 7_654
O2 Cu1 Cu1 82.85(5) 11_654 7_654
O2 Cu1 Cu1 82.85(5) . 7_654
O3 Cu1 Cu1 175.91(11) . 7_654
C1 O1 Cu1 121.49(18) . .
C1 O2 Cu1 124.24(17) 5 .
O2 C1 O1 125.9(3) 5 .
O2 C1 C2 116.9(2) 5 .
O1 C1 C2 117.1(2) . .
C3 C2 C4 120.0(3) . .
C3 C2 C1 119.8(2) . .
C4 C2 C1 120.2(2) . .
C2 C3 C5 121.0(3) . .
C2 C3 H3 119.5 . .
C5 C3 H3 119.5 . .
C2 C4 C2 119.2(3) 12 .
C2 C4 H4 120.4 12 .
C2 C4 H4 120.4 . .
C3 C5 C3 118.7(4) . 12
C3 C5 N1 120.7(2) . .
C3 C5 N1 120.7(2) 12 .
C112 N1 C5 139.0(6) . .
C112 N1 H1N 110.8 . .
C5 N1 H1N 110.2 . .
C112 N1 H2N 103.0 . .
C5 N1 H2N 110.2 . .
O12 C111 C12 123.0(11) . .
N1 C112 O11 118.6(13) . .
N1 C112 C15 118.4(11) . 7_554
O11 C112 C15 119.5(12) . 7_554
C17 C12 C13 120.0 . .
C17 C12 C111 127.7(6) . .
C13 C12 C111 112.0(5) . .
C14 C13 C12 120.0 . .
C14 C13 H13 120.0 . .
C12 C13 H13 120.0 . .
C13 C14 C15 120.0 . .
C13 C14 H14 120.0 . .
C15 C14 H14 120.0 . .
C16 C15 C14 120.0 . .
C16 C15 C112 108.7(6) . 7_554
C14 C15 C112 130.7(7) . 7_554
C15 C16 C17 120.0 . .
C15 C16 H16 120.0 . .
C17 C16 H16 120.0 . .
C12 C17 C16 120.0 . .
C12 C17 H17 120.0 . .
C16 C17 H17 120.0 . .

loop_
_geom_bond_atom_site_label_1
_geom_bond_atom_site_label_2
_geom_bond_distance
_geom_bond_site_symmetry_2
Cu1 O1 1.9656(18) 11_654
Cu1 O1 1.9656(18) .
Cu1 O2 1.9662(19) 11_654
Cu1 O2 1.9662(19) .
Cu1 O3 2.148(3) .
Cu1 Cu1 2.6376(7) 7_654
O1 C1 1.252(3) .
O2 C1 1.249(3) 5
C1 O2 1.249(3) 5
C1 C2 1.498(4) .
C2 C3 1.375(4) .
C2 C4 1.394(3) .
C3 C5 1.386(4) .
C3 H3 0.9300 .
C4 C2 1.394(3) 12
C4 H4 0.9300 .
C5 C3 1.386(4) 12
C5 N1 1.414(6) .
N1 C112 1.247(13) .
N1 H1N 0.8577 .
N1 H2N 0.8565 .
C111 O12 1.250(13) .
C111 C12 1.469(13) .
C112 O11 1.38(2) .
C112 C15 1.473(15) 7_554
C12 C17 1.3900 .
C12 C13 1.3901 .
C13 C14 1.3899 .
C13 H13 0.9300 .
C14 C15 1.3901 .
C14 H14 0.9300 .
C15 C16 1.3898 .
C15 C112 1.473(15) 7_554
C16 C17 1.3901 .
C16 H16 0.9300 .
C17 H17 0.9300 .
